data_7054776
loop_
_publ_author_name
'Deng, Meng'
'Chi, Shuhui'
'Luo, Yunjie'

_publ_section_title
;
 Rare-earth metal bis(alkyl) complexes bearing pyrrolidinyl-functionalized
 cyclopentadienyl, indenyl and fluorenyl ligands: synthesis,
 characterization and the ligand effect on isoprene polymerization
;
_journal_issue 10
_journal_name_full 'New J. Chem.'
_journal_page_first 7575
_journal_paper_doi 10.1039/C5NJ00279F
_journal_volume 39
_journal_year 2015
_chemical_formula_moiety 'C31 H52 N O Si3 Y'
_chemical_formula_sum 'C31 H52 N O Si3 Y'
_chemical_formula_weight 627.92
_chemical_name_systematic
; 
 ? 
;
_space_group_IT_number 14
_symmetry_cell_setting monoclinic
_symmetry_Int_Tables_number 14
_symmetry_space_group_name_Hall '-P 2ybc'
_symmetry_space_group_name_H-M 'P 1 21/c 1'
_atom_sites_solution_hydrogens geom
_atom_sites_solution_primary direct
_atom_sites_solution_secondary difmap
_audit_creation_method SHELXL-97
_audit_update_record
;
2015-01-22 deposited with the CCDC.
2015-03-26 downloaded from the CCDC.
;
_cell_angle_alpha 90.00
_cell_angle_beta 96.195(4)
_cell_angle_gamma 90.00
_cell_formula_units_Z 4
_cell_length_a 10.1323(4)
_cell_length_b 11.1789(4)
_cell_length_c 30.7457(11)
_cell_measurement_reflns_used 4353
_cell_measurement_temperature 220(2)
_cell_measurement_theta_max 29.5272
_cell_measurement_theta_min 3.1611
_cell_volume 3462.2(2)
_computing_cell_refinement 'CrysAlisPro, Agilent Technologies'
_computing_data_collection 'CrysAlisPro, Agilent Technologies'
_computing_data_reduction 'CrysAlisPro, Agilent Technologies'
_computing_structure_refinement 'SHELXL-97 (Sheldrick, 1997)'
_computing_structure_solution 'SHELXS-97 (Sheldrick, 1990)'
_diffrn_ambient_temperature 220(2)
_diffrn_detector_area_resol_mean 10.4692
_diffrn_measured_fraction_theta_full 0.998
_diffrn_measured_fraction_theta_max 0.998
_diffrn_measurement_device_type 'Xcalibur, Atlas, Gemini'
_diffrn_measurement_method '\w scans'
_diffrn_radiation_monochromator graphite
_diffrn_radiation_source 'Enhance (Mo) X-ray Source'
_diffrn_radiation_type MoK\a
_diffrn_radiation_wavelength 0.71070
_diffrn_reflns_av_R_equivalents 0.0376
_diffrn_reflns_av_sigmaI/netI 0.0571
_diffrn_reflns_limit_h_max 12
_diffrn_reflns_limit_h_min -9
_diffrn_reflns_limit_k_max 13
_diffrn_reflns_limit_k_min -13
_diffrn_reflns_limit_l_max 37
_diffrn_reflns_limit_l_min -32
_diffrn_reflns_number 15358
_diffrn_reflns_theta_full 25.50
_diffrn_reflns_theta_max 25.50
_diffrn_reflns_theta_min 3.17
_exptl_absorpt_coefficient_mu 1.811
_exptl_absorpt_correction_T_max 1.00000
_exptl_absorpt_correction_T_min 0.66946
_exptl_absorpt_correction_type multi-scan
_exptl_absorpt_process_details
;
CrysAlisPro, Agilent Technologies,
Version 1.171.35.21 (release 20-01-2012 CrysAlis171 .NET)
(compiled Jan 23 2012,18:06:46)
Empirical absorption correction using spherical harmonics,
 implemented in SCALE3 ABSPACK scaling algorithm.
;
_exptl_crystal_colour colourless
_exptl_crystal_density_diffrn 1.205
_exptl_crystal_density_method 'not measured'
_exptl_crystal_description block
_exptl_crystal_F_000 1336
_exptl_crystal_size_max 0.60
_exptl_crystal_size_mid 0.40
_exptl_crystal_size_min 0.30
_refine_diff_density_max 0.469
_refine_diff_density_min -0.521
_refine_diff_density_rms 0.060
_refine_ls_extinction_method none
_refine_ls_goodness_of_fit_ref 1.024
_refine_ls_hydrogen_treatment constr
_refine_ls_matrix_type full
_refine_ls_number_parameters 330
_refine_ls_number_reflns 6443
_refine_ls_number_restraints 0
_refine_ls_restrained_S_all 1.024
_refine_ls_R_factor_all 0.0673
_refine_ls_R_factor_gt 0.0418
_refine_ls_shift/su_max 0.003
_refine_ls_shift/su_mean 0.000
_refine_ls_structure_factor_coef Fsqd
_refine_ls_weighting_details 'calc w=1/[\s^2^(Fo^2^)+(0.0383P)^2^+0.9592P] where P=(Fo^2^+2Fc^2^)/3'
_refine_ls_weighting_scheme calc
_refine_ls_wR_factor_gt 0.0847
_refine_ls_wR_factor_ref 0.0912
_reflns_number_gt 4861
_reflns_number_total 6443
_reflns_threshold_expression >2sigma(I)
_cod_data_source_file c5nj00279f2.cif
_cod_data_source_block g120704b
_cod_depositor_comments 'Adding full bibliography for 7054775--7054777.cif.'
_cod_original_sg_symbol_H-M 'P 21/c'
_cod_database_code 7054776

loop_
_symmetry_equiv_pos_as_xyz
'x, y, z'
'-x, y+1/2, -z+1/2'
'-x, -y, -z'
'x, -y-1/2, z-1/2'

loop_
_atom_site_label
_atom_site_type_symbol
_atom_site_fract_x
_atom_site_fract_y
_atom_site_fract_z
_atom_site_U_iso_or_equiv
_atom_site_adp_type
_atom_site_occupancy
_atom_site_symmetry_multiplicity
_atom_site_calc_flag
_atom_site_refinement_flags
Y1 Y 0.26915(3) 0.33252(2) 0.623884(8) 0.02813(10) Uani 1 1 d .
Si1 Si 0.46475(8) 0.34295(7) 0.71288(2) 0.02900(19) Uani 1 1 d .
Si2 Si 0.04543(9) 0.59124(7) 0.59281(3) 0.0347(2) Uani 1 1 d .
Si3 Si 0.42181(9) 0.26449(8) 0.51247(3) 0.0351(2) Uani 1 1 d .
O1 O 0.0855(2) 0.21066(18) 0.60639(7) 0.0460(6) Uani 1 1 d .
N1 N 0.4763(2) 0.42554(19) 0.66274(7) 0.0295(5) Uani 1 1 d .
C1 C 0.3450(3) 0.2232(2) 0.69554(8) 0.0285(7) Uani 1 1 d .
C2 C 0.3776(3) 0.1218(2) 0.66880(9) 0.0292(7) Uani 1 1 d .
C3 C 0.4763(3) 0.1065(3) 0.64056(9) 0.0388(8) Uani 1 1 d .
H3 H 0.5360 0.1688 0.6365 0.047 Uiso 1 1 calc R
C4 C 0.4848(4) -0.0013(3) 0.61873(10) 0.0488(9) Uani 1 1 d .
H4 H 0.5513 -0.0111 0.5999 0.059 Uiso 1 1 calc R
C5 C 0.3988(4) -0.0941(3) 0.62382(11) 0.0500(9) Uani 1 1 d .
H5 H 0.4082 -0.1667 0.6090 0.060 Uiso 1 1 calc R
C6 C 0.2990(3) -0.0814(3) 0.65052(10) 0.0415(8) Uani 1 1 d .
H6 H 0.2394 -0.1445 0.6536 0.050 Uiso 1 1 calc R
C7 C 0.2870(3) 0.0263(2) 0.67304(9) 0.0303(7) Uani 1 1 d .
C8 C 0.1944(3) 0.0645(2) 0.70259(9) 0.0317(7) Uani 1 1 d .
C9 C 0.0861(3) 0.0064(3) 0.71777(11) 0.0428(8) Uani 1 1 d .
H9 H 0.0646 -0.0722 0.7087 0.051 Uiso 1 1 calc R
C10 C 0.0114(4) 0.0642(3) 0.74586(12) 0.0537(9) Uani 1 1 d .
H10 H -0.0609 0.0251 0.7564 0.064 Uiso 1 1 calc R
C11 C 0.0432(4) 0.1818(3) 0.75881(12) 0.0512(9) Uani 1 1 d .
H11 H -0.0094 0.2212 0.7778 0.061 Uiso 1 1 calc R
C12 C 0.1487(3) 0.2407(3) 0.74461(10) 0.0408(8) Uani 1 1 d .
H12 H 0.1680 0.3195 0.7539 0.049 Uiso 1 1 calc R
C13 C 0.2286(3) 0.1836(2) 0.71612(9) 0.0296(7) Uani 1 1 d .
C14 C 0.4051(3) 0.4449(3) 0.75421(9) 0.0422(8) Uani 1 1 d .
H14A H 0.4694 0.5084 0.7609 0.063 Uiso 1 1 calc R
H14B H 0.3941 0.4004 0.7806 0.063 Uiso 1 1 calc R
H14C H 0.3206 0.4794 0.7427 0.063 Uiso 1 1 calc R
C15 C 0.6306(3) 0.2836(3) 0.73454(11) 0.0455(8) Uani 1 1 d .
H15A H 0.6568 0.2213 0.7153 0.068 Uiso 1 1 calc R
H15B H 0.6261 0.2508 0.7635 0.068 Uiso 1 1 calc R
H15C H 0.6953 0.3479 0.7361 0.068 Uiso 1 1 calc R
C16 C 0.4621(3) 0.5589(2) 0.66333(10) 0.0426(8) Uani 1 1 d .
H16A H 0.4037 0.5834 0.6851 0.051 Uiso 1 1 calc R
H16B H 0.4251 0.5885 0.6346 0.051 Uiso 1 1 calc R
C17 C 0.6011(4) 0.6069(3) 0.67511(12) 0.0564(10) Uani 1 1 d .
H17A H 0.6115 0.6851 0.6615 0.068 Uiso 1 1 calc R
H17B H 0.6205 0.6151 0.7069 0.068 Uiso 1 1 calc R
C18 C 0.6915(4) 0.5154(3) 0.65761(12) 0.0565(10) Uani 1 1 d .
H18A H 0.7594 0.4888 0.6807 0.068 Uiso 1 1 calc R
H18B H 0.7356 0.5491 0.6335 0.068 Uiso 1 1 calc R
C19 C 0.6016(3) 0.4120(3) 0.64158(10) 0.0415(8) Uani 1 1 d .
H19A H 0.5826 0.4147 0.6097 0.050 Uiso 1 1 calc R
H19B H 0.6443 0.3355 0.6498 0.050 Uiso 1 1 calc R
C20 C 0.1289(3) 0.4975(3) 0.63658(9) 0.0392(8) Uani 1 1 d .
H20A H 0.0589 0.4658 0.6530 0.047 Uiso 1 1 calc R
H20B H 0.1822 0.5517 0.6564 0.047 Uiso 1 1 calc R
C21 C -0.0716(3) 0.4960(3) 0.55615(10) 0.0445(8) Uani 1 1 d .
H21A H -0.0224 0.4321 0.5439 0.067 Uiso 1 1 calc R
H21B H -0.1146 0.5447 0.5326 0.067 Uiso 1 1 calc R
H21C H -0.1382 0.4620 0.5729 0.067 Uiso 1 1 calc R
C22 C 0.1663(4) 0.6611(3) 0.55837(11) 0.0511(9) Uani 1 1 d .
H22A H 0.2312 0.7071 0.5769 0.077 Uiso 1 1 calc R
H22B H 0.1191 0.7134 0.5368 0.077 Uiso 1 1 calc R
H22C H 0.2110 0.5989 0.5436 0.077 Uiso 1 1 calc R
C23 C -0.0510(3) 0.7210(3) 0.61249(12) 0.0504(9) Uani 1 1 d .
H23A H -0.1102 0.6924 0.6330 0.076 Uiso 1 1 calc R
H23B H -0.1025 0.7584 0.5877 0.076 Uiso 1 1 calc R
H23C H 0.0102 0.7790 0.6269 0.076 Uiso 1 1 calc R
C24 C 0.3294(3) 0.3456(3) 0.55142(9) 0.0349(7) Uani 1 1 d .
H24A H 0.2427 0.3561 0.5344 0.042 Uiso 1 1 calc R
H24B H 0.3708 0.4248 0.5516 0.042 Uiso 1 1 calc R
C25 C 0.5999(3) 0.2422(3) 0.53422(10) 0.0505(9) Uani 1 1 d .
H25A H 0.6428 0.3195 0.5388 0.076 Uiso 1 1 calc R
H25B H 0.6444 0.1965 0.5133 0.076 Uiso 1 1 calc R
H25C H 0.6047 0.1992 0.5617 0.076 Uiso 1 1 calc R
C26 C 0.3466(4) 0.1146(3) 0.49898(12) 0.0585(10) Uani 1 1 d .
H26A H 0.3468 0.0678 0.5255 0.088 Uiso 1 1 calc R
H26B H 0.3978 0.0735 0.4787 0.088 Uiso 1 1 calc R
H26C H 0.2560 0.1248 0.4857 0.088 Uiso 1 1 calc R
C27 C 0.4250(4) 0.3449(3) 0.45862(10) 0.0569(10) Uani 1 1 d .
H27A H 0.3356 0.3492 0.4438 0.085 Uiso 1 1 calc R
H27B H 0.4815 0.3016 0.4405 0.085 Uiso 1 1 calc R
H27C H 0.4594 0.4251 0.4639 0.085 Uiso 1 1 calc R
C28 C 0.0811(5) 0.1220(4) 0.57196(16) 0.0875(10) Uani 1 1 d .
H28A H 0.1478 0.0598 0.5795 0.105 Uiso 1 1 calc R
H28B H 0.0992 0.1594 0.5444 0.105 Uiso 1 1 calc R
C29 C -0.0538(5) 0.0695(4) 0.56754(16) 0.0875(10) Uani 1 1 d .
H29A H -0.1117 0.1101 0.5446 0.105 Uiso 1 1 calc R
H29B H -0.0509 -0.0160 0.5606 0.105 Uiso 1 1 calc R
C30 C -0.1006(4) 0.0885(4) 0.61073(14) 0.0746(9) Uani 1 1 d .
H30A H -0.0720 0.0230 0.6307 0.090 Uiso 1 1 calc R
H30B H -0.1976 0.0942 0.6082 0.090 Uiso 1 1 calc R
C31 C -0.0374(4) 0.2055(4) 0.62669(15) 0.0746(9) Uani 1 1 d .
H31A H -0.0950 0.2733 0.6175 0.090 Uiso 1 1 calc R
H31B H -0.0195 0.2060 0.6587 0.090 Uiso 1 1 calc R

loop_
_atom_site_aniso_label
_atom_site_aniso_U_11
_atom_site_aniso_U_22
_atom_site_aniso_U_33
_atom_site_aniso_U_23
_atom_site_aniso_U_13
_atom_site_aniso_U_12
Y1 0.02734(17) 0.03166(16) 0.02483(15) 0.00017(12) 0.00032(11) -0.00123(13)
Si1 0.0343(5) 0.0244(4) 0.0270(4) -0.0007(3) -0.0028(3) -0.0047(4)
Si2 0.0327(5) 0.0330(5) 0.0381(5) -0.0021(4) 0.0034(4) -0.0007(4)
Si3 0.0361(5) 0.0404(5) 0.0289(4) -0.0029(4) 0.0038(4) 0.0028(4)
O1 0.0314(13) 0.0440(12) 0.0612(14) 0.0029(11) -0.0017(11) -0.0091(10)
N1 0.0333(15) 0.0247(12) 0.0302(13) 0.0018(10) 0.0014(11) -0.0061(11)
C1 0.0356(18) 0.0222(14) 0.0272(15) -0.0002(12) 0.0018(13) -0.0051(13)
C2 0.0329(18) 0.0281(15) 0.0252(14) 0.0030(12) -0.0031(13) -0.0007(13)
C3 0.047(2) 0.0355(17) 0.0356(17) -0.0039(14) 0.0105(15) -0.0084(15)
C4 0.055(2) 0.050(2) 0.0429(19) -0.0124(16) 0.0118(17) -0.0065(18)
C5 0.060(3) 0.0394(19) 0.050(2) -0.0172(16) 0.0043(19) -0.0031(18)
C6 0.043(2) 0.0289(16) 0.051(2) -0.0057(15) -0.0034(17) -0.0091(15)
C7 0.0364(19) 0.0239(15) 0.0286(15) -0.0001(12) -0.0052(13) -0.0031(13)
C8 0.0315(18) 0.0227(14) 0.0392(17) 0.0034(13) -0.0032(14) -0.0012(13)
C9 0.038(2) 0.0329(17) 0.057(2) 0.0037(16) 0.0018(17) -0.0094(15)
C10 0.044(2) 0.047(2) 0.073(2) 0.0057(19) 0.0217(19) -0.0094(18)
C11 0.048(2) 0.048(2) 0.062(2) -0.0009(18) 0.0235(19) 0.0014(18)
C12 0.046(2) 0.0292(16) 0.0485(19) -0.0005(15) 0.0086(16) -0.0010(16)
C13 0.0317(17) 0.0254(15) 0.0306(15) 0.0060(12) -0.0019(13) -0.0011(13)
C14 0.055(2) 0.0376(17) 0.0340(17) -0.0071(14) 0.0022(16) -0.0076(16)
C15 0.047(2) 0.0366(17) 0.050(2) 0.0059(15) -0.0112(17) -0.0051(16)
C16 0.055(2) 0.0285(16) 0.0427(18) 0.0054(14) -0.0031(16) -0.0062(16)
C17 0.066(3) 0.0395(19) 0.061(2) -0.0019(18) -0.005(2) -0.0247(19)
C18 0.052(2) 0.057(2) 0.060(2) 0.0071(19) 0.0041(19) -0.023(2)
C19 0.041(2) 0.0462(19) 0.0387(17) -0.0022(15) 0.0093(15) -0.0113(16)
C20 0.035(2) 0.0473(19) 0.0342(17) -0.0061(14) 0.0008(14) 0.0006(15)
C21 0.042(2) 0.0475(19) 0.0423(18) -0.0017(16) -0.0041(16) -0.0015(16)
C22 0.052(2) 0.047(2) 0.055(2) 0.0005(17) 0.0107(18) -0.0069(18)
C23 0.045(2) 0.0394(18) 0.067(2) -0.0043(17) 0.0079(19) 0.0005(17)
C24 0.0361(19) 0.0369(17) 0.0314(15) 0.0005(14) 0.0024(14) -0.0001(15)
C25 0.045(2) 0.063(2) 0.0437(19) -0.0002(17) 0.0061(17) 0.0099(19)
C26 0.063(3) 0.053(2) 0.060(2) -0.0211(18) 0.005(2) -0.0019(19)
C27 0.058(3) 0.076(3) 0.0383(19) 0.0028(18) 0.0140(18) 0.014(2)
C28 0.078(3) 0.078(2) 0.101(2) -0.0144(19) -0.018(2) -0.0325(18)
C29 0.078(3) 0.078(2) 0.101(2) -0.0144(19) -0.018(2) -0.0325(18)
C30 0.0430(18) 0.079(2) 0.099(2) 0.0316(18) -0.0040(16) -0.0207(15)
C31 0.0430(18) 0.079(2) 0.099(2) 0.0316(18) -0.0040(16) -0.0207(15)

loop_
_atom_type_symbol
_atom_type_description
_atom_type_scat_dispersion_real
_atom_type_scat_dispersion_imag
_atom_type_scat_source
C C 0.0033 0.0016 'International Tables Vol C Tables 4.2.6.8 and 6.1.1.4'
H H 0.0000 0.0000 'International Tables Vol C Tables 4.2.6.8 and 6.1.1.4'
O O 0.0106 0.0060 'International Tables Vol C Tables 4.2.6.8 and 6.1.1.4'
Si Si 0.0817 0.0704 'International Tables Vol C Tables 4.2.6.8 and 6.1.1.4'
N N 0.0061 0.0033 'International Tables Vol C Tables 4.2.6.8 and 6.1.1.4'
Y Y -2.7962 3.5667 'International Tables Vol C Tables 4.2.6.8 and 6.1.1.4'

loop_
_geom_angle_atom_site_label_1
_geom_angle_atom_site_label_2
_geom_angle_atom_site_label_3
_geom_angle
O1 Y1 C24 95.70(9)
O1 Y1 C20 90.84(10)
C24 Y1 C20 108.88(10)
O1 Y1 N1 162.92(7)
C24 Y1 N1 97.69(9)
C20 Y1 N1 94.80(9)
O1 Y1 C1 94.46(8)
C24 Y1 C1 138.70(10)
C20 Y1 C1 110.88(9)
N1 Y1 C1 68.46(8)
O1 Y1 C2 83.47(8)
C24 Y1 C2 112.05(9)
C20 Y1 C2 139.03(9)
N1 Y1 C2 81.70(8)
C1 Y1 C2 30.32(8)
O1 Y1 Si1 128.74(6)
C24 Y1 Si1 126.92(8)
C20 Y1 Si1 99.02(7)
N1 Y1 Si1 34.36(5)
C1 Y1 Si1 35.18(6)
C2 Y1 Si1 56.81(6)
N1 Si1 C1 102.99(11)
N1 Si1 C14 108.98(12)
C1 Si1 C14 112.98(14)
N1 Si1 C15 110.31(13)
C1 Si1 C15 112.65(14)
C14 Si1 C15 108.78(15)
N1 Si1 Y1 51.86(8)
C1 Si1 Y1 53.14(8)
C14 Si1 Y1 112.95(11)
C15 Si1 Y1 138.09(11)
C20 Si2 C22 111.99(16)
C20 Si2 C21 109.11(15)
C22 Si2 C21 107.82(15)
C20 Si2 C23 114.66(15)
C22 Si2 C23 104.69(15)
C21 Si2 C23 108.29(15)
C24 Si3 C26 111.24(16)
C24 Si3 C25 111.86(15)
C26 Si3 C25 108.34(17)
C24 Si3 C27 113.28(14)
C26 Si3 C27 106.10(17)
C25 Si3 C27 105.65(16)
C28 O1 C31 109.1(3)
C28 O1 Y1 122.1(2)
C31 O1 Y1 128.8(2)
C19 N1 C16 101.1(2)
C19 N1 Si1 117.04(19)
C16 N1 Si1 118.81(18)
C19 N1 Y1 117.01(16)
C16 N1 Y1 109.86(18)
Si1 N1 Y1 93.78(9)
C2 C1 C13 104.5(2)
C2 C1 Si1 123.0(2)
C13 C1 Si1 128.9(2)
C2 C1 Y1 87.21(15)
C13 C1 Y1 109.54(18)
Si1 C1 Y1 91.68(10)
C3 C2 C7 118.4(3)
C3 C2 C1 131.5(3)
C7 C2 C1 110.1(2)
C3 C2 Y1 93.63(18)
C7 C2 Y1 116.08(19)
C1 C2 Y1 62.47(14)
C4 C3 C2 119.4(3)
C4 C3 H3 120.3
C2 C3 H3 120.3
C5 C4 C3 121.8(3)
C5 C4 H4 119.1
C3 C4 H4 119.1
C4 C5 C6 120.3(3)
C4 C5 H5 119.8
C6 C5 H5 119.8
C5 C6 C7 119.5(3)
C5 C6 H6 120.3
C7 C6 H6 120.3
C6 C7 C2 120.5(3)
C6 C7 C8 131.6(3)
C2 C7 C8 107.9(2)
C9 C8 C13 120.7(3)
C9 C8 C7 131.4(3)
C13 C8 C7 107.9(2)
C10 C9 C8 119.9(3)
C10 C9 H9 120.1
C8 C9 H9 120.1
C9 C10 C11 119.7(3)
C9 C10 H10 120.1
C11 C10 H10 120.1
C12 C11 C10 121.7(3)
C12 C11 H11 119.2
C10 C11 H11 119.2
C11 C12 C13 120.2(3)
C11 C12 H12 119.9
C13 C12 H12 119.9
C12 C13 C8 117.8(3)
C12 C13 C1 132.5(3)
C8 C13 C1 109.7(2)
Si1 C14 H14A 109.5
Si1 C14 H14B 109.5
H14A C14 H14B 109.5
Si1 C14 H14C 109.5
H14A C14 H14C 109.5
H14B C14 H14C 109.5
Si1 C15 H15A 109.5
Si1 C15 H15B 109.5
H15A C15 H15B 109.5
Si1 C15 H15C 109.5
H15A C15 H15C 109.5
H15B C15 H15C 109.5
N1 C16 C17 105.5(3)
N1 C16 H16A 110.6
C17 C16 H16A 110.6
N1 C16 H16B 110.6
C17 C16 H16B 110.6
H16A C16 H16B 108.8
C18 C17 C16 105.0(3)
C18 C17 H17A 110.7
C16 C17 H17A 110.7
C18 C17 H17B 110.7
C16 C17 H17B 110.7
H17A C17 H17B 108.8
C17 C18 C19 105.3(3)
C17 C18 H18A 110.7
C19 C18 H18A 110.7
C17 C18 H18B 110.7
C19 C18 H18B 110.7
H18A C18 H18B 108.8
N1 C19 C18 106.8(3)
N1 C19 H19A 110.4
C18 C19 H19A 110.4
N1 C19 H19B 110.4
C18 C19 H19B 110.4
H19A C19 H19B 108.6
Si2 C20 Y1 123.78(14)
Si2 C20 H20A 106.4
Y1 C20 H20A 106.4
Si2 C20 H20B 106.4
Y1 C20 H20B 106.4
H20A C20 H20B 106.5
Si2 C21 H21A 109.5
Si2 C21 H21B 109.5
H21A C21 H21B 109.5
Si2 C21 H21C 109.5
H21A C21 H21C 109.5
H21B C21 H21C 109.5
Si2 C22 H22A 109.5
Si2 C22 H22B 109.5
H22A C22 H22B 109.5
Si2 C22 H22C 109.5
H22A C22 H22C 109.5
H22B C22 H22C 109.5
Si2 C23 H23A 109.5
Si2 C23 H23B 109.5
H23A C23 H23B 109.5
Si2 C23 H23C 109.5
H23A C23 H23C 109.5
H23B C23 H23C 109.5
Si3 C24 Y1 141.38(15)
Si3 C24 H24A 101.7
Y1 C24 H24A 101.7
Si3 C24 H24B 101.7
Y1 C24 H24B 101.7
H24A C24 H24B 104.7
Si3 C25 H25A 109.5
Si3 C25 H25B 109.5
H25A C25 H25B 109.5
Si3 C25 H25C 109.5
H25A C25 H25C 109.5
H25B C25 H25C 109.5
Si3 C26 H26A 109.5
Si3 C26 H26B 109.5
H26A C26 H26B 109.5
Si3 C26 H26C 109.5
H26A C26 H26C 109.5
H26B C26 H26C 109.5
Si3 C27 H27A 109.5
Si3 C27 H27B 109.5
H27A C27 H27B 109.5
Si3 C27 H27C 109.5
H27A C27 H27C 109.5
H27B C27 H27C 109.5
O1 C28 C29 107.1(4)
O1 C28 H28A 110.3
C29 C28 H28A 110.3
O1 C28 H28B 110.3
C29 C28 H28B 110.3
H28A C28 H28B 108.6
C30 C29 C28 104.1(4)
C30 C29 H29A 110.9
C28 C29 H29A 110.9
C30 C29 H29B 110.9
C28 C29 H29B 110.9
H29A C29 H29B 109.0
C29 C30 C31 104.5(3)
C29 C30 H30A 110.8
C31 C30 H30A 110.8
C29 C30 H30B 110.8
C31 C30 H30B 110.8
H30A C30 H30B 108.9
O1 C31 C30 104.3(3)
O1 C31 H31A 110.9
C30 C31 H31A 110.9
O1 C31 H31B 110.9
C30 C31 H31B 110.9
H31A C31 H31B 108.9

loop_
_geom_bond_atom_site_label_1
_geom_bond_atom_site_label_2
_geom_bond_distance
Y1 O1 2.322(2)
Y1 C24 2.377(3)
Y1 C20 2.386(3)
Y1 N1 2.525(2)
Y1 C1 2.564(3)
Y1 C2 2.887(3)
Y1 Si1 3.2027(8)
Si1 N1 1.812(2)
Si1 C1 1.846(3)
Si1 C14 1.857(3)
Si1 C15 1.862(3)
Si2 C20 1.838(3)
Si2 C22 1.873(3)
Si2 C21 1.876(3)
Si2 C23 1.884(3)
Si3 C24 1.837(3)
Si3 C26 1.869(3)
Si3 C25 1.872(3)
Si3 C27 1.887(3)
O1 C28 1.448(5)
O1 C31 1.452(4)
N1 C19 1.495(4)
N1 C16 1.498(3)
C1 C2 1.459(4)
C1 C13 1.466(4)
C2 C3 1.404(4)
C2 C7 1.423(4)
C3 C4 1.386(4)
C3 H3 0.9400
C4 C5 1.376(4)
C4 H4 0.9400
C5 C6 1.377(4)
C5 H5 0.9400
C6 C7 1.401(4)
C6 H6 0.9400
C7 C8 1.439(4)
C8 C9 1.398(4)
C8 C13 1.427(4)
C9 C10 1.370(4)
C9 H9 0.9400
C10 C11 1.401(4)
C10 H10 0.9400
C11 C12 1.367(4)
C11 H11 0.9400
C12 C13 1.408(4)
C12 H12 0.9400
C14 H14A 0.9700
C14 H14B 0.9700
C14 H14C 0.9700
C15 H15A 0.9700
C15 H15B 0.9700
C15 H15C 0.9700
C16 C17 1.513(5)
C16 H16A 0.9800
C16 H16B 0.9800
C17 C18 1.510(5)
C17 H17A 0.9800
C17 H17B 0.9800
C18 C19 1.520(4)
C18 H18A 0.9800
C18 H18B 0.9800
C19 H19A 0.9800
C19 H19B 0.9800
C20 H20A 0.9800
C20 H20B 0.9800
C21 H21A 0.9700
C21 H21B 0.9700
C21 H21C 0.9700
C22 H22A 0.9700
C22 H22B 0.9700
C22 H22C 0.9700
C23 H23A 0.9700
C23 H23B 0.9700
C23 H23C 0.9700
C24 H24A 0.9800
C24 H24B 0.9800
C25 H25A 0.9700
C25 H25B 0.9700
C25 H25C 0.9700
C26 H26A 0.9700
C26 H26B 0.9700
C26 H26C 0.9700
C27 H27A 0.9700
C27 H27B 0.9700
C27 H27C 0.9700
C28 C29 1.481(6)
C28 H28A 0.9800
C28 H28B 0.9800
C29 C30 1.473(6)
C29 H29A 0.9800
C29 H29B 0.9800
C30 C31 1.514(5)
C30 H30A 0.9800
C30 H30B 0.9800
C31 H31A 0.9800
C31 H31B 0.9800

loop_
_geom_torsion_atom_site_label_1
_geom_torsion_atom_site_label_2
_geom_torsion_atom_site_label_3
_geom_torsion_atom_site_label_4
_geom_torsion
O1 Y1 Si1 N1 176.28(11)
C24 Y1 Si1 N1 36.64(13)
C20 Y1 Si1 N1 -85.30(12)
C1 Y1 Si1 N1 161.05(15)
C2 Y1 Si1 N1 130.63(12)
O1 Y1 Si1 C1 15.24(13)
C24 Y1 Si1 C1 -124.40(14)
C20 Y1 Si1 C1 113.65(13)
N1 Y1 Si1 C1 -161.05(15)
C2 Y1 Si1 C1 -30.41(13)
O1 Y1 Si1 C14 -87.02(13)
C24 Y1 Si1 C14 133.33(13)
C20 Y1 Si1 C14 11.39(13)
N1 Y1 Si1 C14 96.69(14)
C1 Y1 Si1 C14 -102.26(15)
C2 Y1 Si1 C14 -132.68(13)
O1 Y1 Si1 C15 98.64(17)
C24 Y1 Si1 C15 -41.00(18)
C20 Y1 Si1 C15 -162.94(17)
N1 Y1 Si1 C15 -77.64(18)
C1 Y1 Si1 C15 83.41(19)
C2 Y1 Si1 C15 52.99(17)
C24 Y1 O1 C28 33.2(3)
C20 Y1 O1 C28 142.2(3)
N1 Y1 O1 C28 -108.3(4)
C1 Y1 O1 C28 -106.8(3)
C2 Y1 O1 C28 -78.5(3)
Si1 Y1 O1 C28 -115.5(3)
C24 Y1 O1 C31 -148.5(3)
C20 Y1 O1 C31 -39.5(3)
N1 Y1 O1 C31 70.0(4)
C1 Y1 O1 C31 71.6(3)
C2 Y1 O1 C31 99.9(3)
Si1 Y1 O1 C31 62.8(3)
C1 Si1 N1 C19 -107.5(2)
C14 Si1 N1 C19 132.3(2)
C15 Si1 N1 C19 12.9(2)
Y1 Si1 N1 C19 -123.0(2)
C1 Si1 N1 C16 130.6(2)
C14 Si1 N1 C16 10.4(3)
C15 Si1 N1 C16 -108.9(2)
Y1 Si1 N1 C16 115.1(2)
C1 Si1 N1 Y1 15.47(12)
C14 Si1 N1 Y1 -104.73(13)
C15 Si1 N1 Y1 135.91(12)
O1 Y1 N1 C19 113.1(3)
C24 Y1 N1 C19 -28.2(2)
C20 Y1 N1 C19 -138.0(2)
C1 Y1 N1 C19 111.4(2)
C2 Y1 N1 C19 83.1(2)
Si1 Y1 N1 C19 123.0(2)
O1 Y1 N1 C16 -132.4(3)
C24 Y1 N1 C16 86.28(19)
C20 Y1 N1 C16 -23.54(19)
C1 Y1 N1 C16 -134.11(19)
C2 Y1 N1 C16 -162.43(18)
Si1 Y1 N1 C16 -122.5(2)
O1 Y1 N1 Si1 -9.9(3)
C24 Y1 N1 Si1 -151.22(10)
C20 Y1 N1 Si1 98.96(11)
C1 Y1 N1 Si1 -11.61(9)
C2 Y1 N1 Si1 -39.93(9)
N1 Si1 C1 C2 72.6(2)
C14 Si1 C1 C2 -170.0(2)
C15 Si1 C1 C2 -46.3(3)
Y1 Si1 C1 C2 87.8(2)
N1 Si1 C1 C13 -132.2(2)
C14 Si1 C1 C13 -14.8(3)
C15 Si1 C1 C13 109.0(3)
Y1 Si1 C1 C13 -117.0(3)
N1 Si1 C1 Y1 -15.20(12)
C14 Si1 C1 Y1 102.20(13)
C15 Si1 C1 Y1 -134.03(13)
O1 Y1 C1 C2 68.93(17)
C24 Y1 C1 C2 -34.9(2)
C20 Y1 C1 C2 161.54(17)
N1 Y1 C1 C2 -111.57(18)
Si1 Y1 C1 C2 -122.9(2)
O1 Y1 C1 C13 -35.46(18)
C24 Y1 C1 C13 -139.33(19)
C20 Y1 C1 C13 57.1(2)
N1 Y1 C1 C13 144.04(19)
C2 Y1 C1 C13 -104.4(2)
Si1 Y1 C1 C13 132.7(2)
O1 Y1 C1 Si1 -168.13(10)
C24 Y1 C1 Si1 88.00(16)
C20 Y1 C1 Si1 -75.53(13)
N1 Y1 C1 Si1 11.37(9)
C2 Y1 C1 Si1 122.9(2)
C13 C1 C2 C3 178.0(3)
Si1 C1 C2 C3 -21.7(4)
Y1 C1 C2 C3 68.5(3)
C13 C1 C2 C7 -0.2(3)
Si1 C1 C2 C7 160.1(2)
Y1 C1 C2 C7 -109.7(2)
C13 C1 C2 Y1 109.5(2)
Si1 C1 C2 Y1 -90.19(18)
O1 Y1 C2 C3 113.73(18)
C24 Y1 C2 C3 20.2(2)
C20 Y1 C2 C3 -162.55(18)
N1 Y1 C2 C3 -74.77(18)
C1 Y1 C2 C3 -135.7(3)
Si1 Y1 C2 C3 -100.42(18)
O1 Y1 C2 C7 -10.39(19)
C24 Y1 C2 C7 -103.9(2)
C20 Y1 C2 C7 73.3(2)
N1 Y1 C2 C7 161.1(2)
C1 Y1 C2 C7 100.2(3)
Si1 Y1 C2 C7 135.5(2)
O1 Y1 C2 C1 -110.55(17)
C24 Y1 C2 C1 155.93(17)
C20 Y1 C2 C1 -26.8(2)
N1 Y1 C2 C1 60.95(17)
Si1 Y1 C2 C1 35.30(15)
C7 C2 C3 C4 -1.7(4)
C1 C2 C3 C4 -179.8(3)
Y1 C2 C3 C4 -124.1(3)
C2 C3 C4 C5 0.2(5)
C3 C4 C5 C6 1.2(5)
C4 C5 C6 C7 -1.0(5)
C5 C6 C7 C2 -0.6(5)
C5 C6 C7 C8 180.0(3)
C3 C2 C7 C6 1.9(4)
C1 C2 C7 C6 -179.6(3)
Y1 C2 C7 C6 112.1(3)
C3 C2 C7 C8 -178.5(3)
C1 C2 C7 C8 0.0(3)
Y1 C2 C7 C8 -68.4(2)
C6 C7 C8 C9 -0.9(6)
C2 C7 C8 C9 179.7(3)
C6 C7 C8 C13 179.8(3)
C2 C7 C8 C13 0.3(3)
C13 C8 C9 C10 0.2(5)
C7 C8 C9 C10 -179.1(3)
C8 C9 C10 C11 0.7(5)
C9 C10 C11 C12 -0.9(6)
C10 C11 C12 C13 0.2(5)
C11 C12 C13 C8 0.7(4)
C11 C12 C13 C1 179.4(3)
C9 C8 C13 C12 -0.9(4)
C7 C8 C13 C12 178.6(3)
C9 C8 C13 C1 -179.9(3)
C7 C8 C13 C1 -0.5(3)
C2 C1 C13 C12 -178.4(3)
Si1 C1 C13 C12 22.9(5)
Y1 C1 C13 C12 -86.2(3)
C2 C1 C13 C8 0.4(3)
Si1 C1 C13 C8 -158.3(2)
Y1 C1 C13 C8 92.6(2)
C19 N1 C16 C17 -40.1(3)
Si1 N1 C16 C17 89.5(3)
Y1 N1 C16 C17 -164.4(2)
N1 C16 C17 C18 29.5(3)
C16 C17 C18 C19 -6.8(4)
C16 N1 C19 C18 35.8(3)
Si1 N1 C19 C18 -94.8(3)
Y1 N1 C19 C18 155.1(2)
C17 C18 C19 N1 -18.3(3)
C22 Si2 C20 Y1 -57.4(2)
C21 Si2 C20 Y1 61.9(2)
C23 Si2 C20 Y1 -176.47(16)
O1 Y1 C20 Si2 -80.50(18)
C24 Y1 C20 Si2 15.8(2)
N1 Y1 C20 Si2 115.64(18)
C1 Y1 C20 Si2 -175.60(16)
C2 Y1 C20 Si2 -161.49(13)
Si1 Y1 C20 Si2 150.00(17)
C26 Si3 C24 Y1 62.4(3)
C25 Si3 C24 Y1 -58.9(3)
C27 Si3 C24 Y1 -178.2(2)
O1 Y1 C24 Si3 -83.9(3)
C20 Y1 C24 Si3 -176.8(2)
N1 Y1 C24 Si3 85.4(3)
C1 Y1 C24 Si3 19.5(3)
C2 Y1 C24 Si3 1.3(3)
Si1 Y1 C24 Si3 65.6(3)
C31 O1 C28 C29 6.2(5)
Y1 O1 C28 C29 -175.2(3)
O1 C28 C29 C30 -24.7(5)
C28 C29 C30 C31 33.0(5)
C28 O1 C31 C30 14.2(4)
Y1 O1 C31 C30 -164.3(2)
C29 C30 C31 O1 -29.3(4)
